data_2233303
loop_
_publ_author_name
'Wang, Dao-Cai'
'Song, Hang'
'Yang, Chang'
'Huang, Wen-Cai'
'Yao, Shun'

_publ_section_title
;
 2-Chloro-<i>N</i>-(4-chloro-3-iodophenyl)-4-(methylsulfonyl)benzamide
;
_journal_coeditor_code TK5034
_journal_issue 1
_journal_name_full 'Acta Crystallographica Section E'
_journal_page_first o189
_journal_paper_doi 10.1107/S1600536811053633
_journal_volume 68
_journal_year 2012
_chemical_formula_iupac 'C14 H10 Cl2 I N O3 S'
_chemical_formula_moiety 'C14 H10 Cl2 I N O3 S'
_chemical_formula_sum 'C14 H10 Cl2 I N O3 S'
_chemical_formula_weight 470.09
_chemical_name_systematic
;
2-Chloro-<i>N</i>-(4-chloro-3-iodophenyl)-4-(methylsulfonyl)benzamide
;
_space_group_IT_number 2
_symmetry_cell_setting triclinic
_symmetry_space_group_name_Hall '-P 1'
_symmetry_space_group_name_H-M 'P -1'
_atom_sites_solution_hydrogens geom
_atom_sites_solution_primary direct
_atom_sites_solution_secondary difmap
_audit_creation_method SHELXL-97
_cell_angle_alpha 103.862(5)
_cell_angle_beta 96.452(5)
_cell_angle_gamma 114.949(7)
_cell_formula_units_Z 2
_cell_length_a 8.8694(6)
_cell_length_b 10.3837(8)
_cell_length_c 10.4288(5)
_cell_measurement_reflns_used 2872
_cell_measurement_temperature 290(4)
_cell_measurement_theta_max 26.3221
_cell_measurement_theta_min 2.9082
_cell_volume 820.25(11)
_computing_cell_refinement
;
CrysAlis PRO (Oxford Diffraction, 2006)
;
_computing_data_collection
;
CrysAlis PRO (Oxford Diffraction, 2006)
;
_computing_data_reduction
;
CrysAlis PRO (Oxford Diffraction, 2006)
;
_computing_molecular_graphics
;
OLEX2 (Dolomanov <i>et al.</i>, 2009) and Mercury (Macrae <i>et al.</i>,
2006)
;
_computing_publication_material
;
OLEX2 (Dolomanov <i>et al.</i>, 2009)
;
_computing_structure_refinement 'SHELXL97 (Sheldrick, 2008)'
_computing_structure_solution 'SHELXS97 (Sheldrick, 2008)'
_diffrn_ambient_temperature 290(4)
_diffrn_detector_area_resol_mean 16.0874
_diffrn_measured_fraction_theta_full 0.998
_diffrn_measured_fraction_theta_max 0.998
_diffrn_measurement_device_type 'Oxford Diffraction Xcalibur Eos'
_diffrn_measurement_method '\w scans'
_diffrn_radiation_monochromator graphite
_diffrn_radiation_type 'Mo K\a'
_diffrn_radiation_wavelength 0.7107
_diffrn_reflns_av_R_equivalents 0.0200
_diffrn_reflns_limit_h_max 11
_diffrn_reflns_limit_h_min -11
_diffrn_reflns_limit_k_max 12
_diffrn_reflns_limit_k_min -12
_diffrn_reflns_limit_l_max 13
_diffrn_reflns_limit_l_min -12
_diffrn_reflns_number 6770
_diffrn_reflns_theta_full 26.37
_diffrn_reflns_theta_max 26.37
_diffrn_reflns_theta_min 2.91
_exptl_absorpt_coefficient_mu 2.414
_exptl_absorpt_correction_T_max 1.00000
_exptl_absorpt_correction_T_min 0.88650
_exptl_absorpt_correction_type multi-scan
_exptl_absorpt_process_details
;
(CrysAlis PRO; Oxford Diffraction, 2006)
;
_exptl_crystal_colour colourless
_exptl_crystal_density_diffrn 1.903
_exptl_crystal_density_method 'not measured'
_exptl_crystal_description block
_exptl_crystal_F_000 456
_exptl_crystal_size_max 0.30
_exptl_crystal_size_mid 0.30
_exptl_crystal_size_min 0.25
_refine_diff_density_max 0.425
_refine_diff_density_min -0.549
_refine_ls_extinction_method none
_refine_ls_goodness_of_fit_ref 1.069
_refine_ls_hydrogen_treatment constr
_refine_ls_matrix_type full
_refine_ls_number_parameters 200
_refine_ls_number_reflns 3323
_refine_ls_number_restraints 0
_refine_ls_restrained_S_all 1.069
_refine_ls_R_factor_all 0.0341
_refine_ls_R_factor_gt 0.0284
_refine_ls_shift/su_max 0.001
_refine_ls_shift/su_mean 0.000
_refine_ls_structure_factor_coef Fsqd
_refine_ls_weighting_details 'calc w=1/[\s^2^(Fo^2^)+(0.0257P)^2^+0.4057P] where P=(Fo^2^+2Fc^2^)/3'
_refine_ls_weighting_scheme calc
_refine_ls_wR_factor_gt 0.0636
_refine_ls_wR_factor_ref 0.0672
_reflns_number_gt 2957
_reflns_number_total 3323
_reflns_threshold_expression I>2\s(I)
_cod_data_source_file tk5034.cif
_cod_data_source_block I
_cod_original_cell_volume 820.25(9)
_cod_original_sg_symbol_Hall '-P 1 '
_cod_database_code 2233303
_cod_database_fobs_code 2233303

loop_
_space_group_symop_id
_space_group_symop_operation_xyz
1 'x, y, z'
2 '-x, -y, -z'

loop_
_atom_site_type_symbol
_atom_site_label
_atom_site_fract_x
_atom_site_fract_y
_atom_site_fract_z
_atom_site_U_iso_or_equiv
_atom_site_adp_type
_atom_site_calc_flag
_atom_site_refinement_flags
_atom_site_occupancy
_atom_site_symmetry_multiplicity
I I1 0.61447(3) 0.68561(3) 0.77089(2) 0.04648(9) Uani d . 1 1
Cl Cl1 0.29725(14) 0.32782(12) 0.59427(9) 0.0627(3) Uani d . 1 1
Cl Cl2 0.29306(15) 0.99624(11) 1.34350(10) 0.0603(3) Uani d . 1 1
S S2 0.11153(10) 0.80692(9) 1.76536(8) 0.03759(19) Uani d . 1 1
O O1 0.4697(3) 0.8156(3) 1.2278(2) 0.0620(8) Uani d . 1 1
O O2 0.0367(3) 0.6656(3) 1.7893(2) 0.0536(7) Uani d . 1 1
O O3 0.0121(4) 0.8840(4) 1.7587(3) 0.0676(8) Uani d . 1 1
N N1 0.2439(3) 0.5816(3) 1.1495(2) 0.0344(6) Uani d . 1 1
H H1 0.1576 0.5214 1.1721 0.041 Uiso calc R 1 1
C C1 0.4083(4) 0.5502(4) 0.8367(3) 0.0328(7) Uani d . 1 1
C C2 0.2898(4) 0.4068(4) 0.7585(3) 0.0390(8) Uani d . 1 1
C C3 0.1603(4) 0.3219(4) 0.8106(3) 0.0478(9) Uani d . 1 1
H H3 0.0821 0.2240 0.7588 0.057 Uiso calc R 1 1
C C4 0.1467(4) 0.3817(4) 0.9391(3) 0.0412(8) Uani d . 1 1
H H4 0.0578 0.3246 0.9729 0.049 Uiso calc R 1 1
C C5 0.2643(4) 0.5261(3) 1.0182(3) 0.0303(6) Uani d . 1 1
C C6 0.3978(4) 0.6101(3) 0.9675(3) 0.0326(7) Uani d . 1 1
H H6 0.4798 0.7061 1.0210 0.039 Uiso calc R 1 1
C C7 0.3431(4) 0.7173(4) 1.2433(3) 0.0370(7) Uani d . 1 1
C C8 0.2843(4) 0.7407(3) 1.3728(3) 0.0315(7) Uani d . 1 1
C C9 0.2612(4) 0.8646(3) 1.4266(3) 0.0346(7) Uani d . 1 1
C C10 0.2081(4) 0.8860(3) 1.5459(3) 0.0346(7) Uani d . 1 1
H H10 0.1917 0.9691 1.5806 0.042 Uiso calc R 1 1
C C11 0.1800(3) 0.7808(3) 1.6127(3) 0.0307(6) Uani d . 1 1
C C12 0.2046(4) 0.6571(3) 1.5633(3) 0.0332(7) Uani d . 1 1
H H12 0.1865 0.5880 1.6099 0.040 Uiso calc R 1 1
C C13 0.2566(4) 0.6382(4) 1.4433(3) 0.0336(7) Uani d . 1 1
H H13 0.2734 0.5553 1.4090 0.040 Uiso calc R 1 1
C C14 0.3027(5) 0.9225(5) 1.8925(3) 0.0601(11) Uani d . 1 1
H H14A 0.2762 0.9474 1.9789 0.090 Uiso calc R 1 1
H H14B 0.3667 1.0126 1.8717 0.090 Uiso calc R 1 1
H H14C 0.3697 0.8705 1.8963 0.090 Uiso calc R 1 1

loop_
_atom_site_aniso_label
_atom_site_aniso_U_11
_atom_site_aniso_U_22
_atom_site_aniso_U_33
_atom_site_aniso_U_12
_atom_site_aniso_U_13
_atom_site_aniso_U_23
I1 0.05672(15) 0.05233(16) 0.04928(15) 0.02995(12) 0.03477(12) 0.02942(12)
Cl1 0.0823(7) 0.0685(7) 0.0327(4) 0.0349(6) 0.0224(5) 0.0051(4)
Cl2 0.0951(7) 0.0446(5) 0.0564(5) 0.0341(5) 0.0333(5) 0.0322(4)
S2 0.0338(4) 0.0384(4) 0.0326(4) 0.0090(3) 0.0162(3) 0.0088(3)
O1 0.0644(16) 0.0378(14) 0.0517(15) -0.0044(13) 0.0346(13) 0.0034(12)
O2 0.0539(14) 0.0436(15) 0.0454(13) 0.0031(12) 0.0266(12) 0.0140(11)
O3 0.0703(18) 0.094(2) 0.0684(18) 0.0555(18) 0.0411(15) 0.0315(16)
N1 0.0369(13) 0.0297(14) 0.0319(13) 0.0082(11) 0.0193(11) 0.0108(11)
C1 0.0395(16) 0.0390(18) 0.0308(15) 0.0225(14) 0.0159(13) 0.0181(14)
C2 0.0490(18) 0.048(2) 0.0240(15) 0.0270(17) 0.0120(14) 0.0086(14)
C3 0.0491(19) 0.040(2) 0.0351(18) 0.0103(17) 0.0068(15) 0.0020(15)
C4 0.0386(16) 0.0398(19) 0.0350(17) 0.0075(15) 0.0120(14) 0.0134(14)
C5 0.0358(15) 0.0330(16) 0.0258(14) 0.0157(13) 0.0129(12) 0.0134(12)
C6 0.0356(15) 0.0292(16) 0.0325(15) 0.0128(13) 0.0116(13) 0.0117(13)
C7 0.0403(17) 0.0300(17) 0.0345(16) 0.0089(14) 0.0156(14) 0.0107(14)
C8 0.0283(14) 0.0296(16) 0.0300(15) 0.0065(13) 0.0098(12) 0.0104(13)
C9 0.0421(16) 0.0282(16) 0.0324(15) 0.0126(14) 0.0123(14) 0.0135(13)
C10 0.0367(16) 0.0297(16) 0.0345(16) 0.0132(14) 0.0105(13) 0.0083(13)
C11 0.0267(13) 0.0341(17) 0.0260(14) 0.0092(13) 0.0078(12) 0.0092(12)
C12 0.0357(15) 0.0314(17) 0.0337(15) 0.0135(13) 0.0122(13) 0.0147(13)
C13 0.0390(16) 0.0320(17) 0.0332(16) 0.0178(14) 0.0142(13) 0.0112(13)
C14 0.056(2) 0.051(2) 0.0362(19) -0.0018(19) 0.0054(17) 0.0050(17)

loop_
_atom_type_symbol
_atom_type_description
_atom_type_scat_dispersion_real
_atom_type_scat_dispersion_imag
_atom_type_scat_source
C C 0.0033 0.0016 'International Tables Vol C Tables 4.2.6.8 and 6.1.1.4'
H H 0.0000 0.0000 'International Tables Vol C Tables 4.2.6.8 and 6.1.1.4'
Cl Cl 0.1484 0.1585 'International Tables Vol C Tables 4.2.6.8 and 6.1.1.4'
I I -0.4742 1.8119 'International Tables Vol C Tables 4.2.6.8 and 6.1.1.4'
N N 0.0061 0.0033 'International Tables Vol C Tables 4.2.6.8 and 6.1.1.4'
O O 0.0106 0.0060 'International Tables Vol C Tables 4.2.6.8 and 6.1.1.4'
S S 0.1246 0.1234 'International Tables Vol C Tables 4.2.6.8 and 6.1.1.4'

loop_
_geom_angle_atom_site_label_1
_geom_angle_atom_site_label_2
_geom_angle_atom_site_label_3
_geom_angle
O2 S2 C11 107.98(15)
O2 S2 C14 106.74(19)
O3 S2 O2 118.76(18)
O3 S2 C11 108.53(16)
O3 S2 C14 109.7(2)
C14 S2 C11 104.21(16)
C5 N1 H1 116.0
C7 N1 H1 116.0
C7 N1 C5 128.0(2)
C2 C1 I1 123.1(2)
C2 C1 C6 120.3(3)
C6 C1 I1 116.6(2)
C1 C2 Cl1 121.8(2)
C1 C2 C3 119.8(3)
C3 C2 Cl1 118.3(3)
C2 C3 H3 119.9
C4 C3 C2 120.3(3)
C4 C3 H3 119.9
C3 C4 H4 119.8
C3 C4 C5 120.4(3)
C5 C4 H4 119.8
C4 C5 N1 117.9(3)
C4 C5 C6 119.4(3)
C6 C5 N1 122.7(3)
C1 C6 C5 119.8(3)
C1 C6 H6 120.1
C5 C6 H6 120.1
O1 C7 N1 124.5(3)
O1 C7 C8 121.2(3)
N1 C7 C8 114.3(2)
C9 C8 C7 121.8(3)
C9 C8 C13 118.5(3)
C13 C8 C7 119.7(3)
C8 C9 Cl2 120.7(2)
C10 C9 Cl2 117.7(3)
C10 C9 C8 121.6(3)
C9 C10 H10 120.8
C9 C10 C11 118.4(3)
C11 C10 H10 120.8
C10 C11 S2 118.7(2)
C12 C11 S2 119.6(2)
C12 C11 C10 121.7(3)
C11 C12 H12 120.7
C11 C12 C13 118.6(3)
C13 C12 H12 120.7
C8 C13 H13 119.4
C12 C13 C8 121.3(3)
C12 C13 H13 119.4
S2 C14 H14A 109.5
S2 C14 H14B 109.5
S2 C14 H14C 109.5
H14A C14 H14B 109.5
H14A C14 H14C 109.5
H14B C14 H14C 109.5

loop_
_geom_bond_atom_site_label_1
_geom_bond_atom_site_label_2
_geom_bond_distance
I1 C1 2.090(3)
Cl1 C2 1.735(3)
Cl2 C9 1.731(3)
S2 O2 1.431(3)
S2 O3 1.426(3)
S2 C11 1.769(3)
S2 C14 1.757(4)
O1 C7 1.218(4)
N1 H1 0.8600
N1 C5 1.416(4)
N1 C7 1.348(4)
C1 C2 1.375(5)
C1 C6 1.388(4)
C2 C3 1.381(5)
C3 H3 0.9300
C3 C4 1.378(4)
C4 H4 0.9300
C4 C5 1.382(4)
C5 C6 1.391(4)
C6 H6 0.9300
C7 C8 1.504(4)
C8 C9 1.384(4)
C8 C13 1.388(4)
C9 C10 1.381(4)
C10 H10 0.9300
C10 C11 1.383(4)
C11 C12 1.380(4)
C12 H12 0.9300
C12 C13 1.381(4)
C13 H13 0.9300
C14 H14A 0.9600
C14 H14B 0.9600
C14 H14C 0.9600

loop_
_geom_hbond_atom_site_label_D
_geom_hbond_atom_site_label_H
_geom_hbond_atom_site_label_A
_geom_hbond_site_symmetry_A
_geom_hbond_distance_DH
_geom_hbond_distance_HA
_geom_hbond_distance_DA
_geom_hbond_angle_DHA
N1 H1 O2 2_568 0.86 2.15 2.991(3) 167

loop_
_geom_torsion_atom_site_label_1
_geom_torsion_atom_site_label_2
_geom_torsion_atom_site_label_3
_geom_torsion_atom_site_label_4
_geom_torsion
I1 C1 C2 Cl1 -2.5(4)
I1 C1 C2 C3 177.7(3)
I1 C1 C6 C5 -179.8(2)
Cl1 C2 C3 C4 -178.1(3)
Cl2 C9 C10 C11 179.2(2)
S2 C11 C12 C13 179.4(2)
O1 C7 C8 C9 51.1(5)
O1 C7 C8 C13 -127.0(4)
O2 S2 C11 C10 160.6(2)
O2 S2 C11 C12 -19.6(3)
O3 S2 C11 C10 30.7(3)
O3 S2 C11 C12 -149.6(3)
N1 C5 C6 C1 -178.5(3)
N1 C7 C8 C9 -128.4(3)
N1 C7 C8 C13 53.5(4)
C1 C2 C3 C4 1.8(6)
C2 C1 C6 C5 -1.7(5)
C2 C3 C4 C5 -1.3(6)
C3 C4 C5 N1 -180.0(3)
C3 C4 C5 C6 -0.7(5)
C4 C5 C6 C1 2.2(5)
C5 N1 C7 O1 0.1(6)
C5 N1 C7 C8 179.6(3)
C6 C1 C2 Cl1 179.6(2)
C6 C1 C2 C3 -0.2(5)
C7 N1 C5 C4 179.5(3)
C7 N1 C5 C6 0.2(5)
C7 C8 C9 Cl2 2.0(4)
C7 C8 C9 C10 -179.6(3)
C7 C8 C13 C12 179.2(3)
C8 C9 C10 C11 0.8(5)
C9 C8 C13 C12 1.0(4)
C9 C10 C11 S2 -179.9(2)
C9 C10 C11 C12 0.4(4)
C10 C11 C12 C13 -0.8(4)
C11 C12 C13 C8 0.1(4)
C13 C8 C9 Cl2 -179.8(2)
C13 C8 C9 C10 -1.5(4)
C14 S2 C11 C10 -86.2(3)
C14 S2 C11 C12 93.6(3)
